data_4348536
loop_
_publ_author_name
'Rampazzi, Vincent'
'Roger, Julien'
'Amardeil, R\'egine'
'Penouilh, Marie-Jos\'e'
'Richard, Philippe'
'Fleurat-Lessard, Paul'
'Hierso, Jean-Cyrille'

_publ_section_title
;
 Gold(I) Complexes of Ferrocenyl Polyphosphines: Aurophilic Gold Chloride
 Formation and Phosphine-Concerted Shuttling of a Dinuclear
 [ClAu&#x00B7;&#x00B7;&#x00B7;AuCl] Fragment.
;
_journal_issue 21
_journal_name_full 'Inorganic chemistry'
_journal_page_first 10907
_journal_page_last 10921
_journal_paper_doi 10.1021/acs.inorgchem.6b01318
_journal_volume 55
_journal_year 2016
_chemical_formula_moiety 'C38 H44 Au2 Cl2 Fe O4 P2, C H2 Cl2'
_chemical_formula_sum 'C39 H46 Au2 Cl4 Fe O4 P2'
_chemical_formula_weight 1232.28
_space_group_crystal_system monoclinic
_space_group_IT_number 15
_space_group_name_Hall '-C 2yc'
_space_group_name_H-M_alt 'C 1 2/c 1'
_atom_sites_solution_hydrogens geom
_atom_sites_solution_primary direct
_audit_creation_date 2013-04-26
_audit_creation_method 'WinGX-Routine IMPORT-KappaCCD'
_cell_angle_alpha 90
_cell_angle_beta 112.3795(11)
_cell_angle_gamma 90
_cell_formula_units_Z 4
_cell_length_a 17.7292(4)
_cell_length_b 11.8179(3)
_cell_length_c 22.1518(6)
_cell_measurement_reflns_used 4844
_cell_measurement_temperature 115
_cell_measurement_theta_max 27.485
_cell_measurement_theta_min 0.998
_cell_volume 4291.72(19)
_computing_cell_refinement 'HKL Scalepack (Otwinowski & Minor 1997)'
_computing_data_collection 'Collect (Bruker AXS BV, 1997-2004)'
_computing_data_reduction 'HKL Denzo and Scalepack (Otwinowski & Minor 1997)'
_computing_molecular_graphics 'Olex2 (Dolomanov et al., 2009)'
_computing_publication_material 'Olex2 (Dolomanov et al., 2009)'
_computing_structure_refinement 'XL (Sheldrick, 2008)'
_computing_structure_solution 'ShelXS (Sheldrick, 2008)'
_diffrn_ambient_temperature 115
_diffrn_detector 'CCD plate'
_diffrn_detector_area_resol_mean 9
_diffrn_detector_type APEX2
_diffrn_measured_fraction_theta_full 0.993
_diffrn_measured_fraction_theta_max 0.992
_diffrn_measurement_device '95mm CCD camera on \k-goniostat'
_diffrn_measurement_device_type KappaCCD
_diffrn_measurement_method 'CCD rotation images, thick slices'
_diffrn_orient_matrix_type 'by Bruker AXS Collect from scalepack cell'
_diffrn_orient_matrix_UB_11 0.30797E-2
_diffrn_orient_matrix_UB_12 0.422437E-1
_diffrn_orient_matrix_UB_13 -0.381109E-1
_diffrn_orient_matrix_UB_21 -0.171242E-1
_diffrn_orient_matrix_UB_22 -0.697345E-1
_diffrn_orient_matrix_UB_23 -0.274293E-1
_diffrn_orient_matrix_UB_31 -0.584643E-1
_diffrn_orient_matrix_UB_32 0.226504E-1
_diffrn_orient_matrix_UB_33 -0.133694E-1
_diffrn_radiation_collimation '0.6 mm'
_diffrn_radiation_monochromator 'horizonally mounted graphite crystal'
_diffrn_radiation_probe x-ray
_diffrn_radiation_type MoK\a
_diffrn_radiation_wavelength 0.71069
_diffrn_reflns_av_R_equivalents 0.0351
_diffrn_reflns_av_unetI/netI 0.338732E-1
_diffrn_reflns_Laue_measured_fraction_full 0.993
_diffrn_reflns_Laue_measured_fraction_max 0.992
_diffrn_reflns_limit_h_max 22
_diffrn_reflns_limit_h_min -17
_diffrn_reflns_limit_k_max 14
_diffrn_reflns_limit_k_min -15
_diffrn_reflns_limit_l_max 28
_diffrn_reflns_limit_l_min -28
_diffrn_reflns_number 19210
_diffrn_reflns_point_group_measured_fraction_full 0.993
_diffrn_reflns_point_group_measured_fraction_max 0.992
_diffrn_reflns_theta_full 25.240
_diffrn_reflns_theta_max 27.519
_diffrn_reflns_theta_min 2.523
_diffrn_source 'Enraf Nonius FR590'
_diffrn_source_target Mo
_diffrn_source_type 'Siemens KFF Mo 2K-180'
_exptl_absorpt_coefficient_mu 7.515
_exptl_absorpt_correction_T_max 0.3439
_exptl_absorpt_correction_T_min 0.1686
_exptl_absorpt_correction_type multi-scan
_exptl_absorpt_process_details
;
[c.f. r.h. blessing, acta cryst. (1995), a51, 33-38]
;
_exptl_crystal_colour 'clear light yellow'
_exptl_crystal_colour_lustre clear
_exptl_crystal_colour_modifier light
_exptl_crystal_colour_primary yellow
_exptl_crystal_density_diffrn 1.907
_exptl_crystal_F_000 2376
_exptl_crystal_size_max 0.25
_exptl_crystal_size_mid 0.25
_exptl_crystal_size_min 0.12
_refine_diff_density_max 1.116
_refine_diff_density_min -1.350
_refine_diff_density_rms 0.160
_refine_ls_extinction_coef 0.00047(4)
_refine_ls_extinction_expression Fc^*^=kFc[1+0.001xFc^2^\l^3^/sin(2\q)]^-1/4^
_refine_ls_extinction_method SHELXL
_refine_ls_goodness_of_fit_ref 1.374
_refine_ls_hydrogen_treatment constr
_refine_ls_matrix_type full
_refine_ls_number_parameters 252
_refine_ls_number_reflns 4901
_refine_ls_number_restraints 0
_refine_ls_restrained_S_all 1.374
_refine_ls_R_factor_all 0.0424
_refine_ls_R_factor_gt 0.0411
_refine_ls_shift/su_max 0.002
_refine_ls_shift/su_mean 0.000
_refine_ls_structure_factor_coef Fsqd
_refine_ls_weighting_details 'w=1/[\s^2^(Fo^2^)+80.8585P] where P=(Fo^2^+2Fc^2^)/3'
_refine_ls_weighting_scheme calc
_refine_ls_wR_factor_gt 0.0910
_refine_ls_wR_factor_ref 0.0915
_reflns_Friedel_coverage 0.000
_reflns_number_gt 4769
_reflns_number_total 4901
_reflns_threshold_expression 'I > 2\s(I)'
_cod_data_source_file ic6b01318_si_002.cif
_cod_data_source_block 9
_cod_database_code 4348536
_shelxl_version_number 2014-3
_shelx_space_group_comment
;
The symmetry employed for this shelxl refinement is uniquely defined
by the following loop, which should always be used as a source of
symmetry information in preference to the above space-group names.
They are only intended as comments.
;
_olex2_refinement_description
;
1. Fixed Uiso
 At 1.2 times of:
  All C(H) groups, All C(H,H) groups
 At 1.5 times of:
  All C(H,H,H) groups
2. Others
 Fixed Sof: C100(0.5) H10A(0.5) H10B(0.5) Cl2(0.5) Cl3(0.5)
3.a Secondary CH2 refined with riding coordinates:
 C100(H10A,H10B)
3.b Me refined with riding coordinates:
 C7(H7A,H7B,H7C), C8(H8A,H8B,H8C), C9(H9A,H9B,H9C)
3.c Aromatic/amide H refined with riding coordinates:
 C2(H2), C4(H4), C5(H5), C11(H11), C12(H12), C16(H16), C17(H17)
3.d Idealised Me refined as rotating group:
 C14(H14A,H14B,H14C), C19(H19A,H19B,H19C)
;
_olex2_submission_original_sample_id v350
_olex2_submission_special_instructions 'No special instructions were received'

loop_
_space_group_symop_operation_xyz
'x, y, z'
'-x, y, -z+1/2'
'x+1/2, y+1/2, z'
'-x+1/2, y+1/2, -z+1/2'
'-x, -y, -z'
'x, -y, z-1/2'
'-x+1/2, -y+1/2, -z'
'x+1/2, -y+1/2, z-1/2'

loop_
_atom_site_label
_atom_site_type_symbol
_atom_site_fract_x
_atom_site_fract_y
_atom_site_fract_z
_atom_site_U_iso_or_equiv
_atom_site_adp_type
_atom_site_occupancy
_atom_site_site_symmetry_order
_atom_site_calc_flag
_atom_site_refinement_flags_posn
_atom_site_refinement_flags_adp
_atom_site_refinement_flags_occupancy
_atom_site_disorder_assembly
_atom_site_disorder_group
C1 C 0.0267(4) -0.0988(5) 0.6806(3) 0.0183(12) Uani 1 1 d . . . . .
C2 C -0.0597(4) -0.1173(5) 0.6594(3) 0.0154(11) Uani 1 1 d . . . . .
H2 H -0.0999 -0.0594 0.6492 0.019 Uiso 1 1 calc R . . . .
C3 C -0.0758(4) -0.2348(6) 0.6561(3) 0.0195(12) Uani 1 1 d . . . . .
C4 C 0.0021(4) -0.2942(5) 0.6764(3) 0.0220(13) Uani 1 1 d . . . . .
H4 H 0.0096 -0.3739 0.6791 0.026 Uiso 1 1 calc R . . . .
C5 C 0.0649(4) -0.2111(6) 0.6915(3) 0.0200(12) Uani 1 1 d . . . . .
H5 H 0.1217 -0.2259 0.7062 0.024 Uiso 1 1 calc R . . . .
C6 C -0.1582(4) -0.2936(5) 0.6287(3) 0.0200(12) Uani 1 1 d . . . . .
C7 C -0.1673(4) -0.3459(6) 0.5626(3) 0.0298(16) Uani 1 1 d . . . . .
H7A H -0.2200 -0.3846 0.5436 0.045 Uiso 1 1 calc R . . . .
H7B H -0.1645 -0.2859 0.5330 0.045 Uiso 1 1 calc R . . . .
H7C H -0.1232 -0.4003 0.5692 0.045 Uiso 1 1 calc R . . . .
C8 C -0.1657(5) -0.3890(6) 0.6729(4) 0.0320(16) Uani 1 1 d . . . . .
H8A H -0.2197 -0.4240 0.6531 0.048 Uiso 1 1 calc R . . . .
H8B H -0.1235 -0.4460 0.6780 0.048 Uiso 1 1 calc R . . . .
H8C H -0.1586 -0.3580 0.7157 0.048 Uiso 1 1 calc R . . . .
C9 C -0.2257(4) -0.2075(6) 0.6192(4) 0.0284(15) Uani 1 1 d . . . . .
H9A H -0.2787 -0.2455 0.6016 0.043 Uiso 1 1 calc R . . . .
H9B H -0.2182 -0.1728 0.6613 0.043 Uiso 1 1 calc R . . . .
H9C H -0.2235 -0.1488 0.5887 0.043 Uiso 1 1 calc R . . . .
C11 C 0.0756(4) 0.1039(7) 0.5578(3) 0.0310(16) Uani 1 1 d . . . . .
H11 H 0.0479 0.1740 0.5537 0.037 Uiso 1 1 calc R . . . .
C12 C 0.1058(5) 0.0554(9) 0.5120(3) 0.043(2) Uani 1 1 d . . . . .
H12 H 0.1020 0.0874 0.4716 0.051 Uiso 1 1 calc R . . . .
C13 C 0.1404(5) -0.0444(9) 0.5373(4) 0.041(2) Uani 1 1 d . . . . .
O1 O 0.1347(3) -0.0634(4) 0.5967(2) 0.0292(11) Uani 1 1 d . . . . .
C14 C 0.1827(7) -0.1342(12) 0.5149(5) 0.067(3) Uani 1 1 d . . . . .
H14A H 0.2345 -0.1532 0.5504 0.100 Uiso 1 1 calc GR . . . .
H14B H 0.1933 -0.1068 0.4772 0.100 Uiso 1 1 calc GR . . . .
H14C H 0.1481 -0.2018 0.5025 0.100 Uiso 1 1 calc GR . . . .
C16 C 0.2040(4) 0.1164(6) 0.7951(3) 0.0233(13) Uani 1 1 d . . . . .
H16 H 0.1773 0.1802 0.8040 0.028 Uiso 1 1 calc R . . . .
C17 C 0.2862(4) 0.0823(6) 0.8297(3) 0.0248(14) Uani 1 1 d . . . . .
H17 H 0.3250 0.1190 0.8667 0.030 Uiso 1 1 calc R . . . .
C18 C 0.2990(4) -0.0124(6) 0.8003(3) 0.0223(13) Uani 1 1 d . . . . .
O2 O 0.2286(3) -0.0419(4) 0.7486(2) 0.0213(9) Uani 1 1 d . . . . .
C19 C 0.3699(4) -0.0868(7) 0.8122(4) 0.0321(16) Uani 1 1 d . . . . .
H19A H 0.4164 -0.0585 0.8497 0.048 Uiso 1 1 calc GR . . . .
H19B H 0.3839 -0.0878 0.7735 0.048 Uiso 1 1 calc GR . . . .
H19C H 0.3564 -0.1637 0.8214 0.048 Uiso 1 1 calc GR . . . .
C10 C 0.0947(4) 0.0299(6) 0.6080(3) 0.0226(13) Uani 1 1 d . . . . .
C15 C 0.1715(4) 0.0388(6) 0.7465(3) 0.0198(12) Uani 1 1 d . . . . .
P P 0.07364(9) 0.03278(14) 0.68083(7) 0.0169(3) Uani 1 1 d . . . . .
Cl Cl -0.08973(11) 0.33575(15) 0.65306(10) 0.0345(4) Uani 1 1 d . . . . .
Fe Fe 0.0000 -0.18621(10) 0.7500 0.0145(2) Uani 1 2 d S T P . .
Au Au -0.00528(2) 0.18186(2) 0.67548(2) 0.02110(10) Uani 1 1 d . . . . .
C100 C 0.0567(12) -0.461(2) 0.4947(9) 0.051(5) Uani 0.5 1 d . . . A -1
H10A H 0.1136 -0.4815 0.5221 0.061 Uiso 0.5 1 calc R . . A -1
H10B H 0.0549 -0.4382 0.4512 0.061 Uiso 0.5 1 calc R . . A -1
Cl2 Cl -0.0097(4) -0.5832(7) 0.4864(4) 0.0727(19) Uani 0.5 1 d . . . A -1
Cl3 Cl 0.0267(3) -0.3505(6) 0.5295(2) 0.0532(13) Uani 0.5 1 d . . . A -1

loop_
_atom_site_aniso_label
_atom_site_aniso_U_11
_atom_site_aniso_U_22
_atom_site_aniso_U_33
_atom_site_aniso_U_23
_atom_site_aniso_U_13
_atom_site_aniso_U_12
C1 0.023(3) 0.022(3) 0.007(2) 0.001(2) 0.002(2) -0.002(2)
C2 0.018(3) 0.012(3) 0.013(3) 0.001(2) 0.003(2) 0.000(2)
C3 0.019(3) 0.022(3) 0.014(3) -0.002(2) 0.001(2) -0.001(2)
C4 0.028(3) 0.021(3) 0.015(3) -0.002(2) 0.006(2) 0.007(3)
C5 0.016(3) 0.026(3) 0.016(3) 0.000(2) 0.005(2) 0.002(2)
C6 0.023(3) 0.014(3) 0.020(3) -0.005(2) 0.003(2) -0.004(2)
C7 0.031(4) 0.031(4) 0.023(3) -0.014(3) 0.004(3) -0.012(3)
C8 0.034(4) 0.026(4) 0.029(4) -0.003(3) 0.005(3) -0.013(3)
C9 0.021(3) 0.025(3) 0.033(4) -0.009(3) 0.003(3) -0.006(3)
C11 0.028(3) 0.043(4) 0.019(3) 0.007(3) 0.005(3) -0.013(3)
C12 0.035(4) 0.076(7) 0.015(3) -0.001(4) 0.008(3) -0.023(4)
C13 0.028(4) 0.072(6) 0.024(4) -0.018(4) 0.012(3) -0.019(4)
O1 0.033(3) 0.036(3) 0.022(2) -0.006(2) 0.014(2) 0.001(2)
C14 0.057(6) 0.107(10) 0.048(6) -0.031(6) 0.033(5) -0.006(6)
C16 0.021(3) 0.023(3) 0.027(3) -0.001(3) 0.010(3) 0.001(3)
C17 0.022(3) 0.027(3) 0.022(3) -0.001(3) 0.004(3) -0.003(3)
C18 0.015(3) 0.027(3) 0.022(3) 0.006(3) 0.004(2) 0.001(2)
O2 0.018(2) 0.022(2) 0.021(2) 0.0023(18) 0.0042(17) 0.0005(17)
C19 0.022(3) 0.035(4) 0.036(4) 0.010(3) 0.008(3) 0.007(3)
C10 0.017(3) 0.030(3) 0.019(3) 0.000(3) 0.005(2) -0.007(3)
C15 0.015(3) 0.023(3) 0.022(3) 0.003(2) 0.007(2) 0.000(2)
P 0.0154(7) 0.0181(7) 0.0164(7) 0.0021(6) 0.0052(6) -0.0012(6)
Cl 0.0318(9) 0.0212(8) 0.0501(11) 0.0073(7) 0.0154(8) 0.0092(7)
Fe 0.0144(5) 0.0147(5) 0.0120(5) 0.000 0.0023(4) 0.000
Au 0.01726(14) 0.01787(14) 0.02620(15) 0.00310(10) 0.00605(10) -0.00034(9)
C100 0.040(10) 0.084(15) 0.037(9) -0.004(10) 0.023(8) -0.013(10)
Cl2 0.058(3) 0.070(4) 0.073(4) 0.020(4) 0.006(3) -0.015(3)
Cl3 0.049(3) 0.070(4) 0.037(2) 0.004(2) 0.013(2) 0.033(3)

loop_
_atom_type_symbol
_atom_type_description
_atom_type_scat_dispersion_real
_atom_type_scat_dispersion_imag
_atom_type_scat_source
C C 0.0033 0.0016 'International Tables Vol C Tables 4.2.6.8 and 6.1.1.4'
H H 0.0000 0.0000 'International Tables Vol C Tables 4.2.6.8 and 6.1.1.4'
Au Au -2.0133 8.8022 'International Tables Vol C Tables 4.2.6.8 and 6.1.1.4'
Cl Cl 0.1484 0.1585 'International Tables Vol C Tables 4.2.6.8 and 6.1.1.4'
Fe Fe 0.3463 0.8444 'International Tables Vol C Tables 4.2.6.8 and 6.1.1.4'
O O 0.0106 0.0060 'International Tables Vol C Tables 4.2.6.8 and 6.1.1.4'
P P 0.1023 0.0942 'International Tables Vol C Tables 4.2.6.8 and 6.1.1.4'

loop_
_geom_angle_atom_site_label_1
_geom_angle_atom_site_label_2
_geom_angle_atom_site_label_3
_geom_angle
_geom_angle_site_symmetry_1
_geom_angle_site_symmetry_3
C2 C1 C5 106.5(5) . .
C2 C1 P 125.3(5) . .
C2 C1 Fe 69.3(3) . .
C5 C1 P 127.6(5) . .
C5 C1 Fe 69.2(3) . .
P C1 Fe 133.3(3) . .
C1 C2 H2 125.2 . .
C1 C2 Fe 69.6(3) . .
C3 C2 C1 109.5(5) . .
C3 C2 H2 125.2 . .
C3 C2 Fe 71.3(3) . .
Fe C2 H2 125.5 . .
C2 C3 C4 108.0(5) . .
C2 C3 C6 127.9(6) . .
C2 C3 Fe 68.7(3) . .
C4 C3 C6 123.7(6) . .
C4 C3 Fe 69.5(3) . .
C6 C3 Fe 133.0(5) . .
C3 C4 H4 126.2 . .
C3 C4 Fe 69.5(3) . .
C5 C4 C3 107.7(5) . .
C5 C4 H4 126.2 . .
C5 C4 Fe 68.8(4) . .
Fe C4 H4 127.1 . .
C1 C5 H5 125.8 . .
C1 C5 Fe 68.9(3) . .
C4 C5 C1 108.3(5) . .
C4 C5 H5 125.8 . .
C4 C5 Fe 70.9(4) . .
Fe C5 H5 125.9 . .
C3 C6 C7 107.4(5) . .
C3 C6 C8 112.7(5) . .
C3 C6 C9 109.5(5) . .
C8 C6 C7 108.0(5) . .
C9 C6 C7 110.1(6) . .
C9 C6 C8 109.0(6) . .
C6 C7 H7A 109.5 . .
C6 C7 H7B 109.5 . .
C6 C7 H7C 109.5 . .
H7A C7 H7B 109.5 . .
H7A C7 H7C 109.5 . .
H7B C7 H7C 109.5 . .
C6 C8 H8A 109.5 . .
C6 C8 H8B 109.5 . .
C6 C8 H8C 109.5 . .
H8A C8 H8B 109.5 . .
H8A C8 H8C 109.5 . .
H8B C8 H8C 109.5 . .
C6 C9 H9A 109.5 . .
C6 C9 H9B 109.5 . .
C6 C9 H9C 109.5 . .
H9A C9 H9B 109.5 . .
H9A C9 H9C 109.5 . .
H9B C9 H9C 109.5 . .
C12 C11 H11 126.9 . .
C10 C11 H11 126.9 . .
C10 C11 C12 106.3(8) . .
C11 C12 H12 126.6 . .
C13 C12 C11 106.8(7) . .
C13 C12 H12 126.6 . .
C12 C13 O1 110.6(7) . .
C12 C13 C14 133.8(8) . .
O1 C13 C14 115.6(9) . .
C13 O1 C10 105.8(6) . .
C13 C14 H14A 109.5 . .
C13 C14 H14B 109.5 . .
C13 C14 H14C 109.5 . .
H14A C14 H14B 109.5 . .
H14A C14 H14C 109.5 . .
H14B C14 H14C 109.5 . .
C17 C16 H16 127.0 . .
C15 C16 H16 127.0 . .
C15 C16 C17 105.9(6) . .
C16 C17 H17 126.3 . .
C18 C17 C16 107.3(6) . .
C18 C17 H17 126.3 . .
C17 C18 O2 110.1(6) . .
C17 C18 C19 133.8(6) . .
O2 C18 C19 116.0(6) . .
C18 O2 C15 105.9(5) . .
C18 C19 H19A 109.5 . .
C18 C19 H19B 109.5 . .
C18 C19 H19C 109.5 . .
H19A C19 H19B 109.5 . .
H19A C19 H19C 109.5 . .
H19B C19 H19C 109.5 . .
C11 C10 O1 110.5(6) . .
C11 C10 P 131.0(6) . .
O1 C10 P 118.4(5) . .
C16 C15 O2 110.7(5) . .
C16 C15 P 131.0(5) . .
O2 C15 P 118.1(5) . .
C1 P C10 103.9(3) . .
C1 P C15 110.3(3) . .
C1 P Au 114.3(2) . .
C10 P C15 105.2(3) . .
C10 P Au 108.1(2) . .
C15 P Au 114.0(2) . .
C1 Fe C1 119.5(4) 2_556 .
C1 Fe C3 130.0(2) 2_556 .
C1 Fe C3 130.0(2) . 2_556
C1 Fe C3 68.6(2) . .
C1 Fe C3 68.6(2) 2_556 2_556
C1 Fe C4 69.1(3) 2_556 2_556
C1 Fe C4 69.1(3) . .
C1 Fe C4 166.8(3) 2_556 .
C1 Fe C4 166.8(3) . 2_556
C1 Fe C5 152.7(3) 2_556 .
C1 Fe C5 152.7(3) . 2_556
C1 Fe C5 41.9(2) 2_556 2_556
C1 Fe C5 41.9(2) . .
C2 Fe C1 110.7(2) 2_556 .
C2 Fe C1 41.1(2) . .
C2 Fe C1 41.1(2) 2_556 2_556
C2 Fe C1 110.7(2) . 2_556
C2 Fe C2 133.1(3) 2_556 .
C2 Fe C3 40.0(2) 2_556 2_556
C2 Fe C3 40.0(2) . .
C2 Fe C3 170.1(3) 2_556 .
C2 Fe C3 170.1(3) . 2_556
C2 Fe C4 68.5(2) 2_556 2_556
C2 Fe C4 148.7(2) . 2_556
C2 Fe C4 148.7(2) 2_556 .
C2 Fe C4 68.5(2) . .
C2 Fe C5 69.1(2) . .
C2 Fe C5 69.1(2) 2_556 2_556
C2 Fe C5 118.0(2) 2_556 .
C2 Fe C5 118.0(2) . 2_556
C3 Fe C3 148.0(4) . 2_556
C3 Fe C4 41.0(2) . .
C3 Fe C4 114.6(3) 2_556 .
C3 Fe C4 41.0(2) 2_556 2_556
C3 Fe C4 114.6(3) . 2_556
C4 Fe C4 104.4(4) . 2_556
C5 Fe C3 106.7(2) 2_556 .
C5 Fe C3 106.7(2) . 2_556
C5 Fe C3 68.5(2) 2_556 2_556
C5 Fe C3 68.5(2) . .
C5 Fe C4 40.3(3) 2_556 2_556
C5 Fe C4 40.3(3) . .
C5 Fe C4 125.9(3) 2_556 .
C5 Fe C4 125.9(3) . 2_556
C5 Fe C5 163.5(4) . 2_556
P Au Cl 171.06(7) . .
P Au Au 98.90(4) . 2_556
Cl Au Au 90.02(5) . 2_556
H10A C100 H10B 108.1 . .
Cl2 C100 H10A 109.5 . .
Cl2 C100 H10B 109.5 . .
Cl3 C100 H10A 109.5 . .
Cl3 C100 H10B 109.5 . .
Cl3 C100 Cl2 110.7(11) . .

loop_
_geom_bond_atom_site_label_1
_geom_bond_atom_site_label_2
_geom_bond_distance
_geom_bond_site_symmetry_2
C1 C2 1.438(8) .
C1 C5 1.467(9) .
C1 P 1.763(6) .
C1 Fe 2.051(6) .
C2 H2 0.9500 .
C2 C3 1.413(8) .
C2 Fe 2.048(6) .
C3 C4 1.459(9) .
C3 C6 1.520(8) .
C3 Fe 2.082(6) .
C4 H4 0.9500 .
C4 C5 1.425(9) .
C4 Fe 2.082(6) .
C5 H5 0.9500 .
C5 Fe 2.055(6) .
C6 C7 1.540(9) .
C6 C8 1.531(9) .
C6 C9 1.523(9) .
C7 H7A 0.9800 .
C7 H7B 0.9800 .
C7 H7C 0.9800 .
C8 H8A 0.9800 .
C8 H8B 0.9800 .
C8 H8C 0.9800 .
C9 H9A 0.9800 .
C9 H9B 0.9800 .
C9 H9C 0.9800 .
C11 H11 0.9500 .
C11 C12 1.434(11) .
C11 C10 1.353(10) .
C12 H12 0.9500 .
C12 C13 1.350(14) .
C13 O1 1.377(9) .
C13 C14 1.489(14) .
O1 C10 1.385(9) .
C14 H14A 0.9800 .
C14 H14B 0.9800 .
C14 H14C 0.9800 .
C16 H16 0.9500 .
C16 C17 1.422(9) .
C16 C15 1.364(9) .
C17 H17 0.9500 .
C17 C18 1.357(10) .
C18 O2 1.379(8) .
C18 C19 1.473(9) .
O2 C15 1.379(8) .
C19 H19A 0.9800 .
C19 H19B 0.9800 .
C19 H19C 0.9800 .
C10 P 1.788(7) .
C15 P 1.791(6) .
P Au 2.2248(16) .
Cl Au 2.2868(17) .
Fe C1 2.051(6) 2_556
Fe C2 2.048(6) 2_556
Fe C3 2.082(6) 2_556
Fe C4 2.082(6) 2_556
Fe C5 2.055(6) 2_556
Au Au 3.2351(5) 2_556
C100 H10A 0.9900 .
C100 H10B 0.9900 .
C100 Cl2 1.83(2) .
C100 Cl3 1.70(2) .

loop_
_geom_torsion_atom_site_label_1
_geom_torsion_atom_site_label_2
_geom_torsion_atom_site_label_3
_geom_torsion_atom_site_label_4
_geom_torsion
C1 C2 C3 C4 0.7(7)
C1 C2 C3 C6 -172.2(6)
C1 C2 C3 Fe 59.3(4)
C2 C1 C5 C4 0.6(7)
C2 C1 C5 Fe -59.6(4)
C2 C1 P C10 -99.1(5)
C2 C1 P C15 148.5(5)
C2 C1 P Au 18.4(6)
C2 C3 C4 C5 -0.3(7)
C2 C3 C4 Fe 58.1(4)
C2 C3 C6 C7 105.8(7)
C2 C3 C6 C8 -135.3(7)
C2 C3 C6 C9 -13.8(9)
C3 C4 C5 C1 -0.2(7)
C3 C4 C5 Fe 58.8(4)
C4 C3 C6 C7 -66.0(8)
C4 C3 C6 C8 52.8(8)
C4 C3 C6 C9 174.3(6)
C5 C1 C2 C3 -0.8(7)
C5 C1 C2 Fe 59.5(4)
C5 C1 P C10 70.5(6)
C5 C1 P C15 -41.9(6)
C5 C1 P Au -172.0(5)
C6 C3 C4 C5 172.9(6)
C6 C3 C4 Fe -128.7(6)
C11 C12 C13 O1 -0.1(9)
C11 C12 C13 C14 -179.4(9)
C11 C10 P C1 127.0(7)
C11 C10 P C15 -117.0(7)
C11 C10 P Au 5.2(7)
C12 C11 C10 O1 -0.4(8)
C12 C11 C10 P -178.0(5)
C12 C13 O1 C10 -0.1(8)
C13 O1 C10 C11 0.3(7)
C13 O1 C10 P 178.3(5)
O1 C10 P C1 -50.5(5)
O1 C10 P C15 65.5(5)
O1 C10 P Au -172.3(4)
C14 C13 O1 C10 179.4(7)
C16 C17 C18 O2 -0.6(8)
C16 C17 C18 C19 179.7(7)
C16 C15 P C1 -126.9(6)
C16 C15 P C10 121.6(7)
C16 C15 P Au 3.3(7)
C17 C16 C15 O2 -0.2(7)
C17 C16 C15 P -175.2(5)
C17 C18 O2 C15 0.5(7)
C18 O2 C15 C16 -0.2(7)
C18 O2 C15 P 175.5(4)
O2 C15 P C1 58.4(5)
O2 C15 P C10 -53.2(5)
O2 C15 P Au -171.4(4)
C19 C18 O2 C15 -179.7(6)
C10 C11 C12 C13 0.3(8)
C15 C16 C17 C18 0.5(8)
P C1 C2 C3 170.6(5)
P C1 C2 Fe -129.1(5)
P C1 C5 C4 -170.6(5)
P C1 C5 Fe 129.2(5)
Fe C1 C2 C3 -60.3(4)
Fe C1 C5 C4 60.2(4)
Fe C1 P C10 166.7(4)
Fe C1 P C15 54.3(5)
Fe C1 P Au -75.7(5)
Fe C2 C3 C4 -58.5(4)
Fe C2 C3 C6 128.6(7)
Fe C3 C4 C5 -58.4(4)
Fe C3 C6 C7 -158.7(5)
Fe C3 C6 C8 -39.8(9)
Fe C3 C6 C9 81.7(7)
Fe C4 C5 C1 -59.0(4)
